data_7221113
loop_
_publ_author_name
'Frank-Cordier, U.'
'Cordier, G.'
'Schaefer, H.'

_publ_section_title
;
 Neue Ga-Cluster-Verbaende im Na7 Ga13 - II
;
_journal_name_full
;
Zeitschrift fuer Naturforschung, Teil B. Anorganische Chemie, Organische 
Chemie (33,1978-41,1986)
;
_journal_page_first 127
_journal_page_last 135
_journal_volume 37
_journal_year 1982
_chemical_formula_sum 'Ga13 Na7'
_space_group_IT_number 62
_symmetry_space_group_name_Hall '-P 2ac 2n'
_symmetry_space_group_name_H-M 'P n m a'
_cell_angle_alpha 90
_cell_angle_beta 90
_cell_angle_gamma 90
_cell_formula_units_Z 12
_cell_length_a 15.625
_cell_length_b 14.979
_cell_length_c 21.678
_cell_volume 5073.668
_citation_journal_id_ASTM ZNBAD2
_cod_data_source_file Frank-Cordier_ZNBAD2_1982_231.cif
_cod_data_source_block Ga13Na7
_cod_database_code 7221113

loop_
_symmetry_equiv_pos_as_xyz
x,y,z
-x+1/2,-y,z+1/2
x+1/2,-y+1/2,-z+1/2
-x,y+1/2,-z
-x,-y,-z
x-1/2,y,-z-1/2
-x-1/2,y-1/2,z-1/2
x,-y-1/2,z

loop_
_atom_site_label
_atom_site_type_symbol
_atom_site_fract_x
_atom_site_fract_y
_atom_site_fract_z
_atom_site_occupancy
_atom_site_U_iso_or_equiv
Ga2 Ga 0.5777 0.0744 0.5888 1 0.0
Na2 Na 0.4196 0.4222 0.1564 1 0.0
Ga4 Ga 0.4048 0.25 0.7551 1 0.0
Ga16 Ga 0.29 0.3502 0.0566 1 0.0
Ga10 Ga 0.6606 0.3409 0.6753 1 0.0
Na13 Na 0.8035 0.25 0.9709 1 0.0
Na1 Na 0.2826 0.0619 0.922 1 0.0
Na11 Na 0.023 0.25 0.373 1 0.0
Ga11 Ga 0.8105 0.0957 0.7193 1 0.0
Ga6 Ga 0.1204 0.4397 0.3171 1 0.0
Ga22 Ga 0.7087 0.343 0.0866 1 0.0
Na10 Na 0.9895 0.0607 0.7777 1 0.0
Na6 Na 0.9854 0.1259 0.6299 1 0.0
Ga3 Ga 0.404 0.077 0.5812 1 0.0
Ga1 Ga 0.4975 0.1637 0.4956 1 0.0
Ga15 Ga 0.4004 0.25 0.2424 1 0.0
Ga21 Ga 0.0294 0.3489 0.2273 1 0.0
Ga18 Ga 0.1639 0.0963 0.7061 1 0.0
Ga5 Ga 0.3566 0.0793 0.4557 1 0.0
Ga13 Ga 0.8769 0.25 0.5344 1 0.0
Ga23 Ga 0.8089 0.25 0.3481 1 0.0
Na14 Na 0.6219 0.25 0.3832 1 0.0
Na12 Na 0.5735 0.25 0.993 1 0.0
Ga17 Ga 0.1663 0.25 0.6329 1 0.0
Ga9 Ga 0.5118 0.0756 0.3877 1 0.0
Na4 Na 0.686 0.4359 0.9433 1 0.0
Na5 Na 0.3317 0.4305 0.3035 1 0.0
Ga7 Ga 0.5761 0.25 0.7621 1 0.0
Ga19 Ga 0.5502 0.4441 0.0624 1 0.0
Na7 Na 0.8928 0.25 0.1213 1 0.0
Ga12 Ga 0.3154 0.1616 0.6655 1 0.0
Na3 Na 0.1991 0.0618 0.1776 1 0.0
Na8 Na 0.2004 0.25 0.279 1 0.0
Ga8 Ga 0.3079 0.25 0.8554 1 0.0
Ga14 Ga 0.644 0.426 0.4713 1 0.0
Ga20 Ga 0.9303 0.0928 0.4926 1 0.0
Na9 Na 0.1735 0.25 0.9573 1 0.0
